data_2000463
loop_
_publ_author_name
'Byers, J. J.'
'Pennington, W. T.'
'Robinson, G. H.'

_publ_section_title
;
 Bis-adducts of trimethylaluminium and trimethylgallium with
 <i>N</i>,<i>N</i>,<i>N</i>',<i>N</i>'-tetramethylethylenediamine
;
_journal_issue 11
_journal_name_full 'Acta Crystallographica Section C'
_journal_page_first 2023
_journal_page_last 2025
_journal_paper_doi 10.1107/S0108270192001495
_journal_volume 48
_journal_year 1992
_chemical_formula_sum 'C12 H34 Al2 N2'
_chemical_formula_weight 260.38
_space_group_IT_number 14
_space_group_name_Hall '-P 2yn'
_space_group_name_H-M_alt 'P 1 21/n 1'
_symmetry_cell_setting monoclinic
_symmetry_space_group_name_Hall '-P 2yn'
_symmetry_space_group_name_H-M 'P 1 21/n 1'
_cell_angle_alpha 90
_cell_angle_beta 110.32(2)
_cell_angle_gamma 90
_cell_formula_units_Z 2
_cell_length_a 10.719(3)
_cell_length_b 7.648(2)
_cell_length_c 12.224(3)
_cell_volume 939.7(4)
_diffrn_radiation_type Mo
_diffrn_radiation_wavelength 0.71073
_exptl_absorpt_coefficient_mu 0.20
_exptl_crystal_density_diffrn 0.92
_exptl_crystal_F_000 292
_cod_data_source_file st0555.cif
_cod_data_source_block st0555a
_cod_original_cell_volume 939.7(5)
_cod_database_code 2000463

loop_
_space_group_symop_id
_space_group_symop_operation_xyz
1 x,y,z
2 -x+1/2,y+1/2,-z+1/2
3 -x,-y,-z
4 x+1/2,-y+1/2,z+1/2

loop_
_atom_site_label
_atom_site_fract_x
_atom_site_fract_y
_atom_site_fract_z
_atom_site_U_iso_or_equiv
Al(1) .75410(10) .19460(10) .02810(10) .0540(10)
N(1) .8365(2) .4393(3) .0253(2) .0500(10)
C(1) .7356(4) .0940(5) -.1260(3) .094(2)
C(2) .8862(4) .0729(5) .1591(4) .097(2)
C(3) .5847(3) .2422(5) .0495(3) .080(2)
C(4) .9638(3) .4149(3) .0027(3) .0560(10)
C(5) .7400(3) .5450(5) -.0679(3) .086(2)
C(6) .8600(4) .5236(5) .1399(3) .084(2)
H(1A) .8225 .0824 -.1314 ?
H(1B) .6698 .0037 -.1393 ?
H(1C) .6930 .1843 -.1808 ?
H(2A) .8469 -.0341 .1725 ?
H(2B) .9112 .1447 .2278 ?
H(2C) .9644 .0484 .1405 ?
H(3A) .5271 .3061 -.0163 ?
H(3B) .5923 .3018 .1206 ?
H(3C) .5418 .1456 .0721 ?
H(4A) .9379 .3450 -.0669 ?
H(4B) 1.0204 .3432 .0645 ?
H(5A) .6513 .5461 -.0659 ?
H(5B) .7718 .6622 -.0687 ?
H(5C) .7530 .4964 -.1355 ?
H(6C) .9228 .4541 .1991 ?
H(6A) .8940 .6403 .1429 ?
H(6B) .7757 .5204 .1511 ?

loop_
_geom_bond_atom_site_label_1
_geom_bond_atom_site_label_2
_geom_bond_distance
Al(1) N(1) 2.074(2)
Al(1) C(1) 1.980(4)
Al(1) C(2) 1.964(4)
Al(1) C(3) 1.957(4)
N(1) C(4) 1.495(4)
N(1) C(5) 1.484(4)
N(1) C(6) 1.481(4)
C(4) C(4a) 1.529(6)
